data_7050789
loop_
_publ_author_name
'Desroches, C\'edric'
'Parola, St\'ephane'
'Vocanson, Francis'
'Perrin, Monique'
'Lamartine, Roger'
'L\'etoff\'e, Jean-Marie'
'Bouix, Jean'

_publ_section_title
;
 Nitration of thiacalix[4]arene using nitrosium nitrate complexes:
 synthesis and characterization of tetranitro-, tetraamino-, and
 tetra(4-pyridylimino)tetrahydroxythiacalix[4]arene
;
_journal_issue 5
_journal_name_full 'New Journal of Chemistry'
_journal_page_first 651
_journal_paper_doi 10.1039/b110609k
_journal_volume 26
_journal_year 2002
_chemical_formula_sum 'C28 H24 N4 O14 S6'
_chemical_formula_weight 832.87
_chemical_name_systematic
;
?
;
_space_group_IT_number 2
_symmetry_cell_setting triclinic
_symmetry_space_group_name_Hall '-P 1'
_symmetry_space_group_name_H-M 'P -1'
_atom_sites_solution_hydrogens geom
_atom_sites_solution_primary direct
_atom_sites_solution_secondary difmap
_audit_creation_method SHELXL-97
_cell_angle_alpha 93.27(3)
_cell_angle_beta 107.02(3)
_cell_angle_gamma 113.53(3)
_cell_formula_units_Z 1
_cell_length_a 8.2988(17)
_cell_length_b 9.1492(18)
_cell_length_c 12.431(3)
_cell_measurement_temperature 173(2)
_cell_volume 811.0(4)
_computing_cell_refinement 'Bruker XSCANS'
_computing_data_collection 'Bruker XSCANS'
_computing_data_reduction 'Bruker SHELXTL'
_computing_molecular_graphics 'Bruker SHELXTL'
_computing_publication_material 'Bruker SHELXTL'
_computing_structure_refinement 'SHELXL-97 (Sheldrick, 1997)'
_computing_structure_solution 'SHELXS-97 (Sheldrick, 1990)'
_diffrn_ambient_temperature 173(2)
_diffrn_measured_fraction_theta_full 0.950
_diffrn_measured_fraction_theta_max 0.950
_diffrn_measurement_device_type 'Bruker P4'
_diffrn_measurement_method '\w scans'
_diffrn_radiation_monochromator graphite
_diffrn_radiation_source 'fine-focus sealed tube'
_diffrn_radiation_type MoK\a
_diffrn_radiation_wavelength 0.71073
_diffrn_reflns_av_R_equivalents 0.0680
_diffrn_reflns_av_sigmaI/netI 0.1130
_diffrn_reflns_limit_h_max 10
_diffrn_reflns_limit_h_min -10
_diffrn_reflns_limit_k_max 11
_diffrn_reflns_limit_k_min -11
_diffrn_reflns_limit_l_max 15
_diffrn_reflns_limit_l_min -15
_diffrn_reflns_number 5948
_diffrn_reflns_theta_full 27.28
_diffrn_reflns_theta_max 27.28
_diffrn_reflns_theta_min 2.48
_exptl_absorpt_coefficient_mu 0.501
_exptl_absorpt_correction_T_max 0.9516
_exptl_absorpt_correction_T_min 0.8325
_exptl_absorpt_correction_type none
_exptl_crystal_density_diffrn 1.705
_exptl_crystal_density_method 'not measured'
_exptl_crystal_F_000 428
_exptl_crystal_size_max 0.38
_exptl_crystal_size_mid 0.10
_exptl_crystal_size_min 0.10
_refine_diff_density_max 0.439
_refine_diff_density_min -0.495
_refine_diff_density_rms 0.109
_refine_ls_extinction_method none
_refine_ls_goodness_of_fit_ref 1.016
_refine_ls_hydrogen_treatment mixed
_refine_ls_matrix_type full
_refine_ls_number_parameters 237
_refine_ls_number_reflns 3462
_refine_ls_number_restraints 0
_refine_ls_restrained_S_all 1.016
_refine_ls_R_factor_all 0.1103
_refine_ls_R_factor_gt 0.0590
_refine_ls_shift/su_max 0.021
_refine_ls_shift/su_mean 0.002
_refine_ls_structure_factor_coef Fsqd
_refine_ls_weighting_details 'calc w=1/[\s^2^(Fo^2^)+(0.0803P)^2^+0.4804P] where P=(Fo^2^+2Fc^2^)/3'
_refine_ls_weighting_scheme calc
_refine_ls_wR_factor_gt 0.1426
_refine_ls_wR_factor_ref 0.1722
_reflns_number_gt 2198
_reflns_number_total 3462
_reflns_threshold_expression >2sigma(I)
_cod_data_source_file b110609k.txt
_cod_data_source_block cd
_cod_depositor_comments
;
The following automatic conversions were performed:
'_symmetry_cell_setting' value 'Triclinic' changed to 'triclinic'
according to '/home/saulius/struct/CIF-dictionaries/cif_core.dic'
dictionary named 'cif_core.dic' version 2.4.1 from 2010-06-29.

Automatic conversion script
Id: cif_fix_enum 1527 2010-12-29 10:47:43Z saulius 
;
_cod_original_cell_volume 811.0(3)
_cod_original_sg_symbol_H-M P-1
_cod_database_code 7050789

loop_
_symmetry_equiv_pos_as_xyz
'x, y, z'
'-x, -y, -z'

loop_
_atom_site_label
_atom_site_type_symbol
_atom_site_fract_x
_atom_site_fract_y
_atom_site_fract_z
_atom_site_U_iso_or_equiv
_atom_site_adp_type
_atom_site_occupancy
_atom_site_symmetry_multiplicity
_atom_site_calc_flag
_atom_site_refinement_flags
_atom_site_disorder_assembly
_atom_site_disorder_group
S1 S 0.45939(14) 0.18914(13) 0.49679(9) 0.0193(3) Uani 1 1 d . . .
S7 S 0.82156(15) 0.76869(13) 0.36479(9) 0.0190(3) Uani 1 1 d . . .
C2 C 0.5162(6) 0.3041(5) 0.3925(3) 0.0167(9) Uani 1 1 d . . .
C3 C 0.4189(6) 0.2258(5) 0.2786(4) 0.0196(9) Uani 1 1 d . . .
H3 H 0.3369 0.1129 0.2592 0.024 Uiso 1 1 calc R . .
C4 C 0.4436(6) 0.3159(5) 0.1929(4) 0.0200(9) Uani 1 1 d . . .
C5 C 0.5628(6) 0.4802(5) 0.2177(3) 0.0201(10) Uani 1 1 d . . .
H5 H 0.5738 0.5389 0.1576 0.024 Uiso 1 1 calc R . .
C6 C 0.6649(6) 0.5576(5) 0.3299(4) 0.0187(9) Uani 1 1 d . . .
C8 C 1.0154(6) 0.7636(5) 0.3326(4) 0.0182(9) Uani 1 1 d . . .
C9 C 1.0116(6) 0.7491(5) 0.2200(4) 0.0206(10) Uani 1 1 d . . .
H9 H 0.9060 0.7418 0.1592 0.025 Uiso 1 1 calc R . .
C10 C 1.1642(6) 0.7456(5) 0.1975(4) 0.0208(10) Uani 1 1 d . . .
C11 C 1.3187(6) 0.7562(5) 0.2833(4) 0.0195(9) Uani 1 1 d . . .
H11 H 1.4197 0.7504 0.2650 0.023 Uiso 1 1 calc R . .
C12 C 1.3275(6) 0.7754(5) 0.3962(3) 0.0176(9) Uani 1 1 d . . .
C13 C 1.1749(6) 0.7828(5) 0.4222(3) 0.0186(9) Uani 1 1 d . . .
C14 C 0.6408(6) 0.4698(5) 0.4205(3) 0.0178(9) Uani 1 1 d . . .
O13 O 1.1960(4) 0.8079(4) 0.5345(2) 0.0235(7) Uani 1 1 d . . .
H13 H 1.0994 0.8104 0.5414 0.035 Uiso 1 1 calc R . .
O14 O 0.7301(4) 0.5383(3) 0.5316(2) 0.0220(7) Uani 1 1 d . . .
H14 H 0.8002 0.6372 0.5384 0.033 Uiso 1 1 calc R . .
N4 N 0.3435(5) 0.2302(5) 0.0729(3) 0.0258(9) Uani 1 1 d . . .
O41 O 0.3717(5) 0.3080(4) -0.0022(3) 0.0348(9) Uani 1 1 d . . .
O42 O 0.2382(6) 0.0849(4) 0.0531(3) 0.0447(10) Uani 1 1 d . . .
N10 N 1.1552(6) 0.7231(5) 0.0784(3) 0.0278(9) Uani 1 1 d . . .
O101 O 1.2985(5) 0.7397(5) 0.0610(3) 0.0403(9) Uani 1 1 d . . .
O102 O 1.0041(5) 0.6878(5) 0.0018(3) 0.0429(10) Uani 1 1 d . . .
S50 S 1.05163(16) 0.83080(14) -0.23174(9) 0.0229(3) Uani 1 1 d . . .
O50 O 0.9780(4) 0.8458(3) -0.3570(2) 0.0213(7) Uani 1 1 d . . .
C52 C 1.0703(8) 0.6437(6) -0.2393(4) 0.0333(12) Uani 1 1 d . . .
H52A H 0.9451 0.5532 -0.2737 0.050 Uiso 1 1 calc R . .
H52B H 1.1299 0.6317 -0.1618 0.050 Uiso 1 1 calc R . .
H52C H 1.1463 0.6430 -0.2864 0.050 Uiso 1 1 calc R . .
C51 C 1.2969(7) 0.9611(6) -0.1804(4) 0.0312(12) Uani 1 1 d . . .
H51A H 1.3524 0.9400 -0.2356 0.047 Uiso 1 1 calc R . .
H51B H 1.3561 0.9400 -0.1062 0.047 Uiso 1 1 calc R . .
H51C H 1.3170 1.0748 -0.1713 0.047 Uiso 1 1 calc R . .

loop_
_atom_site_aniso_label
_atom_site_aniso_U_11
_atom_site_aniso_U_22
_atom_site_aniso_U_33
_atom_site_aniso_U_23
_atom_site_aniso_U_13
_atom_site_aniso_U_12
S1 0.0153(6) 0.0213(6) 0.0174(6) 0.0069(4) 0.0055(4) 0.0039(5)
S7 0.0174(6) 0.0186(6) 0.0198(6) 0.0060(4) 0.0074(5) 0.0056(4)
C2 0.014(2) 0.017(2) 0.017(2) 0.0034(17) 0.0036(18) 0.0062(18)
C3 0.020(2) 0.021(2) 0.018(2) 0.0033(18) 0.0088(19) 0.0073(19)
C4 0.016(2) 0.026(2) 0.015(2) 0.0032(18) 0.0016(18) 0.0081(19)
C5 0.017(2) 0.026(2) 0.014(2) 0.0085(18) 0.0057(19) 0.0062(19)
C6 0.015(2) 0.023(2) 0.017(2) 0.0070(18) 0.0062(18) 0.0059(18)
C8 0.020(2) 0.015(2) 0.017(2) 0.0067(17) 0.0076(18) 0.0035(18)
C9 0.015(2) 0.020(2) 0.018(2) 0.0054(18) 0.0025(18) 0.0006(18)
C10 0.024(2) 0.020(2) 0.016(2) 0.0054(17) 0.0070(19) 0.0068(19)
C11 0.018(2) 0.018(2) 0.018(2) 0.0052(17) 0.0088(19) 0.0018(18)
C12 0.018(2) 0.015(2) 0.015(2) 0.0049(17) 0.0057(18) 0.0036(18)
C13 0.020(2) 0.015(2) 0.018(2) 0.0048(17) 0.0069(19) 0.0035(18)
C14 0.016(2) 0.018(2) 0.014(2) 0.0027(17) 0.0028(18) 0.0048(18)
O13 0.0209(16) 0.0333(18) 0.0155(16) 0.0067(13) 0.0064(13) 0.0108(14)
O14 0.0234(16) 0.0167(15) 0.0161(16) 0.0034(12) 0.0044(13) 0.0011(13)
N4 0.025(2) 0.031(2) 0.018(2) 0.0030(17) 0.0049(17) 0.0107(19)
O41 0.036(2) 0.040(2) 0.0167(17) 0.0072(15) 0.0054(15) 0.0078(17)
O42 0.053(2) 0.029(2) 0.026(2) -0.0011(15) 0.0060(18) -0.0009(19)
N10 0.027(2) 0.036(2) 0.021(2) 0.0079(17) 0.0120(19) 0.0119(19)
O101 0.029(2) 0.069(3) 0.0219(19) 0.0055(17) 0.0134(16) 0.0172(19)
O102 0.034(2) 0.078(3) 0.0167(18) 0.0091(18) 0.0059(17) 0.027(2)
S50 0.0238(6) 0.0269(6) 0.0156(6) 0.0041(5) 0.0075(5) 0.0081(5)
O50 0.0207(16) 0.0247(17) 0.0137(15) 0.0018(12) 0.0029(13) 0.0077(14)
C52 0.041(3) 0.021(3) 0.029(3) 0.006(2) 0.008(2) 0.007(2)
C51 0.029(3) 0.028(3) 0.024(3) 0.003(2) 0.003(2) 0.005(2)

loop_
_atom_type_symbol
_atom_type_description
_atom_type_scat_dispersion_real
_atom_type_scat_dispersion_imag
_atom_type_scat_source
C C 0.0033 0.0016 'International Tables Vol C Tables 4.2.6.8 and 6.1.1.4'
H H 0.0000 0.0000 'International Tables Vol C Tables 4.2.6.8 and 6.1.1.4'
N N 0.0061 0.0033 'International Tables Vol C Tables 4.2.6.8 and 6.1.1.4'
O O 0.0106 0.0060 'International Tables Vol C Tables 4.2.6.8 and 6.1.1.4'
S S 0.1246 0.1234 'International Tables Vol C Tables 4.2.6.8 and 6.1.1.4'

loop_
_geom_angle_atom_site_label_1
_geom_angle_atom_site_label_2
_geom_angle_atom_site_label_3
_geom_angle
_geom_angle_site_symmetry_1
_geom_angle_site_symmetry_3
_geom_angle_publ_flag
C12 S1 C2 107.18(19) 2_766 . ?
C6 S7 C8 101.0(2) . . ?
C3 C2 C14 120.4(4) . . ?
C3 C2 S1 116.6(3) . . ?
C14 C2 S1 122.9(3) . . ?
C2 C3 C4 118.8(4) . . ?
C5 C4 C3 122.3(4) . . ?
C5 C4 N4 119.6(4) . . ?
C3 C4 N4 118.1(4) . . ?
C6 C5 C4 119.4(4) . . ?
C5 C6 C14 119.9(4) . . ?
C5 C6 S7 120.6(3) . . ?
C14 C6 S7 119.5(3) . . ?
C9 C8 C13 120.2(4) . . ?
C9 C8 S7 120.3(3) . . ?
C13 C8 S7 119.4(3) . . ?
C10 C9 C8 119.0(4) . . ?
C11 C10 C9 121.9(4) . . ?
C11 C10 N10 119.5(4) . . ?
C9 C10 N10 118.5(4) . . ?
C10 C11 C12 120.0(4) . . ?
C11 C12 C13 119.4(4) . . ?
C11 C12 S1 117.5(3) . 2_766 ?
C13 C12 S1 122.7(3) . 2_766 ?
O13 C13 C8 124.5(4) . . ?
O13 C13 C12 116.3(4) . . ?
C8 C13 C12 119.3(4) . . ?
O14 C14 C2 117.6(3) . . ?
O14 C14 C6 123.3(4) . . ?
C2 C14 C6 119.1(4) . . ?
O41 N4 O42 123.6(4) . . ?
O41 N4 C4 118.0(4) . . ?
O42 N4 C4 118.4(4) . . ?
O101 N10 O102 124.2(4) . . ?
O101 N10 C10 117.5(4) . . ?
O102 N10 C10 118.3(4) . . ?
O50 S50 C52 105.0(2) . . ?
O50 S50 C51 105.9(2) . . ?
C52 S50 C51 96.7(2) . . ?

loop_
_geom_bond_atom_site_label_1
_geom_bond_atom_site_label_2
_geom_bond_distance
_geom_bond_site_symmetry_2
_geom_bond_publ_flag
S1 C12 1.766(4) 2_766 ?
S1 C2 1.769(4) . ?
S7 C6 1.783(4) . ?
S7 C8 1.785(5) . ?
C2 C3 1.387(6) . ?
C2 C14 1.402(6) . ?
C3 C4 1.396(6) . ?
C4 C5 1.384(6) . ?
C4 N4 1.467(6) . ?
C5 C6 1.371(6) . ?
C6 C14 1.436(5) . ?
C8 C9 1.388(6) . ?
C8 C13 1.398(6) . ?
C9 C10 1.386(6) . ?
C10 C11 1.370(6) . ?
C10 N10 1.459(6) . ?
C11 C12 1.381(6) . ?
C12 C13 1.421(6) . ?
C12 S1 1.766(4) 2_766 ?
C13 O13 1.349(5) . ?
C14 O14 1.334(5) . ?
N4 O41 1.227(5) . ?
N4 O42 1.225(5) . ?
N10 O101 1.222(5) . ?
N10 O102 1.235(5) . ?
S50 O50 1.533(3) . ?
S50 C52 1.779(5) . ?
S50 C51 1.785(5) . ?

loop_
_geom_torsion_atom_site_label_1
_geom_torsion_atom_site_label_2
_geom_torsion_atom_site_label_3
_geom_torsion_atom_site_label_4
_geom_torsion
_geom_torsion_site_symmetry_1
_geom_torsion_site_symmetry_2
_geom_torsion_site_symmetry_3
_geom_torsion_site_symmetry_4
_geom_torsion_publ_flag
C12 S1 C2 C3 135.1(3) 2_766 . . . ?
C12 S1 C2 C14 -50.1(4) 2_766 . . . ?
C14 C2 C3 C4 -1.7(6) . . . . ?
S1 C2 C3 C4 173.2(3) . . . . ?
C2 C3 C4 C5 0.5(7) . . . . ?
C2 C3 C4 N4 178.4(4) . . . . ?
C3 C4 C5 C6 1.9(7) . . . . ?
N4 C4 C5 C6 -176.0(4) . . . . ?
C4 C5 C6 C14 -2.9(7) . . . . ?
C4 C5 C6 S7 179.3(3) . . . . ?
C8 S7 C6 C5 -77.7(4) . . . . ?
C8 S7 C6 C14 104.6(4) . . . . ?
C6 S7 C8 C9 80.3(4) . . . . ?
C6 S7 C8 C13 -103.1(3) . . . . ?
C13 C8 C9 C10 3.3(6) . . . . ?
S7 C8 C9 C10 180.0(3) . . . . ?
C8 C9 C10 C11 -0.1(6) . . . . ?
C8 C9 C10 N10 177.3(4) . . . . ?
C9 C10 C11 C12 -1.7(6) . . . . ?
N10 C10 C11 C12 -179.2(4) . . . . ?
C10 C11 C12 C13 0.4(6) . . . . ?
C10 C11 C12 S1 -173.1(3) . . . 2_766 ?
C9 C8 C13 O13 175.7(4) . . . . ?
S7 C8 C13 O13 -1.0(6) . . . . ?
C9 C8 C13 C12 -4.6(6) . . . . ?
S7 C8 C13 C12 178.7(3) . . . . ?
C11 C12 C13 O13 -177.5(4) . . . . ?
S1 C12 C13 O13 -4.4(5) 2_766 . . . ?
C11 C12 C13 C8 2.7(6) . . . . ?
S1 C12 C13 C8 175.9(3) 2_766 . . . ?
C3 C2 C14 O14 179.9(4) . . . . ?
S1 C2 C14 O14 5.3(6) . . . . ?
C3 C2 C14 C6 0.7(6) . . . . ?
S1 C2 C14 C6 -173.9(3) . . . . ?
C5 C6 C14 O14 -177.5(4) . . . . ?
S7 C6 C14 O14 0.2(6) . . . . ?
C5 C6 C14 C2 1.7(7) . . . . ?
S7 C6 C14 C2 179.4(3) . . . . ?
C5 C4 N4 O41 1.0(6) . . . . ?
C3 C4 N4 O41 -176.9(4) . . . . ?
C5 C4 N4 O42 -179.7(4) . . . . ?
C3 C4 N4 O42 2.3(6) . . . . ?
C11 C10 N10 O101 -11.1(6) . . . . ?
C9 C10 N10 O101 171.4(4) . . . . ?
C11 C10 N10 O102 168.5(4) . . . . ?
C9 C10 N10 O102 -9.0(6) . . . . ?
